data_1510733
loop_
_publ_author_name
'Hammerschmidt, A.'
'Stork, L.'
'Kueper, J.'
'Krebs, B.'

_publ_section_title
;
 Na2 B2 Se7, K2 B2 S7 und K2 B2 Se7: Drei Perchalkogenoborate mit neuem
 polymeren Anionengeruest
;
_journal_name_full 'Zeitschrift fuer Anorganische und Allgemeine Chemie'
_journal_page_first 1898
_journal_page_last 1904
_journal_paper_doi 10.1002/zaac.19946201110
_journal_volume 620
_journal_year 1994
_chemical_formula_sum 'B2 K2 S7'
_chemical_name_systematic 'K2 (B2 (S2)3 S)'
_space_group_IT_number 15
_symmetry_space_group_name_Hall '-C 2yc'
_symmetry_space_group_name_H-M 'C 1 2/c 1'
_cell_angle_alpha 90
_cell_angle_beta 122.45
_cell_angle_gamma 90
_cell_formula_units_Z 4
_cell_length_a 14.7404
_cell_length_b 6.827
_cell_length_c 11.66
_cell_volume 990.166
_citation_journal_id_ASTM ZAACAB
_cod_data_source_file boron_222.cif
_cod_data_source_block B2K2S7
_cod_original_cell_volume 990.1663
_cod_database_code 1510733

loop_
_symmetry_equiv_pos_as_xyz
x,y,z
-x,y,-z+1/2
-x,-y,-z
x,-y,z-1/2
x+1/2,y+1/2,z
-x+1/2,y+1/2,-z+1/2
-x+1/2,-y+1/2,-z
x+1/2,-y+1/2,z-1/2

loop_
_atom_site_label
_atom_site_type_symbol
_atom_site_fract_x
_atom_site_fract_y
_atom_site_fract_z
_atom_site_occupancy
_atom_site_U_iso_or_equiv
S3 S 0.76809 0.38066 0.15878 1 0.0
K1 K 0.60302 0.73581 0.02266 1 0.0
S2 S 0.63648 0.20684 0.02775 1 0.0
S4 S 0.92166 0.02079 0.22898 1 0.0
S1 S 0 0.4565 0.25 1 0.0
B1 B 0.8836 0.2754 0.1482 1 0.0
